data_2000236
loop_
_publ_author_name
'Declercq, J.-P.'
'Feneau-Dupont, J.'
'Huart, C.'
'Nemery, I.'

_publ_section_title
;Structures of
 (2<i>S</i>,3<i>R</i>)-<i>exo</i>-1,7,7-trimethyl-3-propylsulfonylbicyclo[2.2.1]heptan-2-ol
 (I) and
 (2<i>S</i>,3<i>R</i>)-<i>exo</i>-1,3,7,7-tetramethyl-3-propylsulfonylbicyclo[2.2.1]heptan-2-ol(II)
;
_journal_issue 10
_journal_name_full 'Acta Crystallographica Section C'
_journal_page_first 2234
_journal_page_last 2236
_journal_paper_doi 10.1107/S0108270191002226
_journal_volume 47
_journal_year 1991
_chemical_formula_sum 'C13 H24 O3 S'
_chemical_formula_weight 260.4
_symmetry_cell_setting orthorhombic
_symmetry_space_group_name_Hall 'P 2ac 2ab'
_symmetry_space_group_name_H-M 'P 21 21 21'
_cell_angle_alpha 90
_cell_angle_beta 90
_cell_angle_gamma 90
_cell_formula_units_Z 16
_cell_length_a 11.737(2)
_cell_length_b 21.244(4)
_cell_length_c 22.932(3)
_cell_volume 5717.9(16)
_diffrn_radiation_type Cu
_diffrn_radiation_wavelength 1.54178
_exptl_absorpt_coefficient_mu 1.923
_exptl_crystal_density_diffrn 1.21
_exptl_crystal_F_000 2272
_cod_data_source_file ha0034.cif
_cod_data_source_block ha0034a
_cod_depositor_comments
;
 Marking attached hydrogen atoms.

 Antanas Vaitkus,
 2017-08-08
;
_cod_original_cell_volume 5117.9(1.4)
_cod_original_formula_sum 'C13 H24 O3 S1'
_cod_database_code 2000236

loop_
_atom_site_label
_atom_site_fract_x
_atom_site_fract_y
_atom_site_fract_z
_atom_site_attached_hydrogens
C1A .9858(8) .5316(5) .1229(4) 0
C2A .9601(7) .5222(4) .1890(4) 1
C3A .8337(7) .5457(4) .1923(3) 1
C4A .8008(8) .5552(4) .1266(4) 1
C5A .8533(8) .6186(4) .1119(4) 2
C6A .9824(8) .6031(5) .1130(5) 2
C7A .8776(8) .5086(5) .0924(4) 0
C8A 1.1006(8) .5023(5) .1048(5) 3
C9A .8464(12) .4406(4) .1005(5) 3
C10A .8776(11) .5210(6) .0267(4) 3
S11A .7312(2) .50450(10) .23480(10) 0
O12A .7053(7) .4431(3) .2143(3) 0
O13A .6338(5) .5464(3) .2400(3) 0
C14A .7963(8) .5009(5) .3047(4) 2
C15A .7175(13) .4673(11) .3478(5) 2
C16A .764(2) .4366(8) .3924(8) 3
O17A .9713(5) .4587(3) .2097(3) 1
C1B .5141(9) .6913(4) .0811(4) 0
C2B .5364(8) .6734(5) .1450(4) 1
C3B .4796(7) .7312(4) .1770(4) 1
C4B .4157(9) .7676(4) .1278(4) 1
C5B .5137(11) .8052(5) .0981(5) 2
C6B .5842(10) .7527(6) .0704(5) 2
C7B .3891(8) .7171(5) .0813(4) 0
C8B .5412(11) .6394(6) .0385(4) 3
C9B .2973(9) .6699(5) .0981(4) 3
C10B .3543(11) .7463(6) .0221(5) 3
S11B .4034(2) .71610(10) .24250(10) 0
O12B .4767(5) .6784(3) .2794(3) 0
O13B .2909(5) .6911(3) .2326(3) 0
C14B .3900(10) .7935(4) .2726(4) 2
C15B .3450(10) .7903(5) .3363(5) 2
C16B .2156(10) .7863(6) .3398(5) 3
O17B .4888(6) .6146(3) .1608(3) 1
C1C .2824(8) .5556(4) .3756(4) 0
C2C .3261(8) .5455(4) .3117(4) 1
C3C .3514(7) .4735(4) .3143(4) 1
C4C .2994(8) .4503(4) .3720(4) 1
C5C .3903(9) .4696(5) .4169(5) 2
C6C .3866(10) .5419(5) .4150(4) 2
C7C .2045(8) .4979(4) .3850(4) 0
C8C .2298(11) .6215(4) .3836(5) 3
C9C .1002(8) .4927(5) .3454(5) 3
C10C .1618(10) .4929(6) .4487(4) 3
S11C .3196(2) .42730(10) .25040(10) 0
O12C .2011(5) .4272(3) .2338(3) 0
O13C .3685(6) .3664(3) .2618(3) 0
C14C .3985(9) .4636(5) .1931(4) 2
C15C .4012(10) .4258(5) .1395(4) 2
C16C .4734(13) .4548(6) .0930(4) 3
O17C .2518(6) .5628(3) .2663(3) 1
C1D .2882(8) .2108(5) .0708(4) 0
C2D .3071(8) .2098(4) .1366(4) 1
C3D .2038(7) .2470(4) .1593(4) 1
C4D .1250(7) .2530(4) .1044(4) 1
C5D .1793(9) .3084(5) .0723(4) 2
C6D .2982(9) .2817(4) .0532(4) 2
C7D .1568(9) .1974(5) .0645(5) 0
C8D .3699(11) .1676(5) .0362(6) 3
C9D .1156(10) .1332(5) .0848(6) 3
C10D .1141(12) .2041(7) .0011(5) 3
S11D .1426(2) .21800(10) .22510(10) 0
O12D .2323(8) .2088(4) .2667(3) 0
O13D .0657(7) .1660(4) .2170(4) 0
C14D .0604(10) .2841(5) .2488(5) 2
C15D -.0070(16) .2701(9) .3031(7) 2
C16D -.021(3) .3018(11) .3411(12) 3
O17D .3174(6) .1466(3) .1583(3) 1
